data_2217677
loop_
_publ_author_name
'Faroughi, Masoud'
'Try, Andrew C.'
'Turner, Peter'

_publ_section_title
;
 6<i>H</i>,12<i>H</i>-5,11-Ethanodibenzo[<i>b</i>,<i>f</i>][1,5]diazocine
;
_journal_coeditor_code TK2243
_journal_issue 2
_journal_name_full 'Acta Crystallographica Section E'
_journal_page_first o458
_journal_page_last o458
_journal_paper_doi 10.1107/S1600536808000883
_journal_volume 64
_journal_year 2008
_chemical_formula_iupac 'C16 H16 N2'
_chemical_formula_moiety 'C16 H16 N2'
_chemical_formula_sum 'C16 H16 N2'
_chemical_formula_weight 236.31
_chemical_melting_point 447
_chemical_name_common
;
ethano-strapped unsubstituted Tr\"oger's base
;
_chemical_name_systematic
;
6<i>H</i>,12<i>H</i>-5,11-Ethanodibenzo[<i>b</i>,<i>f</i>][1,5]diazocine
;
_space_group_IT_number 61
_symmetry_cell_setting orthorhombic
_symmetry_space_group_name_Hall '-P 2ac 2ab'
_symmetry_space_group_name_H-M 'P b c a'
_atom_sites_solution_hydrogens geom
_atom_sites_solution_primary direct
_atom_sites_solution_secondary difmap
_audit_creation_method SHELXL-97
_cell_angle_alpha 90
_cell_angle_beta 90
_cell_angle_gamma 90
_cell_formula_units_Z 8
_cell_length_a 11.717(2)
_cell_length_b 8.907(2)
_cell_length_c 22.829(4)
_cell_measurement_reflns_used 985
_cell_measurement_temperature 150(2)
_cell_measurement_theta_max 27.9
_cell_measurement_theta_min 2.5
_cell_volume 2382.5(8)
_computing_cell_refinement 'SAINT (Siemens, 1995)'
_computing_data_collection 'SMART (Siemens, 1995)'
_computing_data_reduction 'SAINT (Siemens, 1995) and XPREP (Siemens, 1995)'
_computing_molecular_graphics
;
TEXSAN for Windows (Molecular Structure Corporation, 1998),
Xtal3.6 (Hall <i>et al.</i>,  1999),
ORTEPII (Johnson, 1976) and
WinGX (Farrugia, 1999)
;
_computing_publication_material 'WinGX (Farrugia, 1999)'
_computing_structure_refinement 'SHELXL97 (Sheldrick, 2008)'
_computing_structure_solution 'SIR97 (Altomare <i>et al.</i>,  1999)'
_diffrn_ambient_temperature 150(2)
_diffrn_measured_fraction_theta_full 0.980
_diffrn_measured_fraction_theta_max 0.980
_diffrn_measurement_device_type 'Bruker SMART 1000 CCD'
_diffrn_measurement_method \w
_diffrn_radiation_monochromator graphite
_diffrn_radiation_source 'fine-focus sealed tube'
_diffrn_radiation_type MoK\a
_diffrn_radiation_wavelength 0.71073
_diffrn_reflns_av_R_equivalents 0.039
_diffrn_reflns_av_sigmaI/netI 0.022
_diffrn_reflns_limit_h_max 15
_diffrn_reflns_limit_h_min -15
_diffrn_reflns_limit_k_max 11
_diffrn_reflns_limit_k_min -11
_diffrn_reflns_limit_l_max 28
_diffrn_reflns_limit_l_min -29
_diffrn_reflns_number 21723
_diffrn_reflns_theta_full 28.3
_diffrn_reflns_theta_max 28.3
_diffrn_reflns_theta_min 1.8
_diffrn_standards_decay_% 0.00
_diffrn_standards_number 227
_exptl_absorpt_coefficient_mu 0.078
_exptl_absorpt_correction_T_max 0.990
_exptl_absorpt_correction_T_min 0.968
_exptl_absorpt_correction_type gaussian
_exptl_absorpt_process_details
;
(Coppens <i>et al.</i>,  1965) and XPREP (Siemens, 1995)
;
_exptl_crystal_colour colourless
_exptl_crystal_density_diffrn 1.318
_exptl_crystal_density_method 'not measured'
_exptl_crystal_description plate
_exptl_crystal_F_000 1008
_exptl_crystal_size_max 0.43
_exptl_crystal_size_mid 0.42
_exptl_crystal_size_min 0.15
_refine_diff_density_max 0.29
_refine_diff_density_min -0.20
_refine_ls_extinction_method none
_refine_ls_goodness_of_fit_ref 1.03
_refine_ls_hydrogen_treatment constr
_refine_ls_matrix_type full
_refine_ls_number_parameters 163
_refine_ls_number_reflns 2913
_refine_ls_number_restraints 0
_refine_ls_restrained_S_all 1.03
_refine_ls_R_factor_all 0.046
_refine_ls_R_factor_gt 0.037
_refine_ls_shift/su_max 0.000
_refine_ls_shift/su_mean 0.000
_refine_ls_structure_factor_coef Fsqd
_refine_ls_weighting_details 'calc w=1/[\s^2^(Fo^2^)+(0.0474P)^2^+0.8505P] where P=(Fo^2^+2Fc^2^)/3'
_refine_ls_weighting_scheme calc
_refine_ls_wR_factor_gt 0.092
_refine_ls_wR_factor_ref 0.099
_reflns_number_gt 2398
_reflns_number_total 2913
_reflns_threshold_expression I>2\s(I)
_cod_data_source_file tk2243.cif
_cod_data_source_block I
_cod_depositor_comments
;
The following automatic conversions were performed:
'_exptl_absorpt_correction_type' value 'Gaussian' changed to 'gaussian'
according to '/home/saulius/struct/CIF-dictionaries/cif_core.dic'
dictionary named 'cif_core.dic' version 2.4.1 from 2010-06-29.

Automatic conversion script
Id: cif_fix_enum 1527 2010-12-29 10:47:43Z saulius 

The following automatic conversions were performed:

'_exptl_absorpt_correction_type' value 'Gaussian' changed to
'gaussian' according to
/home/saulius/struct/CIF-dictionaries/cif_core.dic dictionary named
'cif_core.dic' version 2.4.1 from 2010-06-29.

Automatic conversion script
Id: cif_fix_values 1715 2011-07-08 13:25:40Z adriana 
;
_cod_database_code 2217677
_cod_database_fobs_code 2217677

loop_
_symmetry_equiv_pos_as_xyz
'x, y, z'
'-x+1/2, -y, z+1/2'
'x+1/2, -y+1/2, -z'
'-x, y+1/2, -z+1/2'
'-x, -y, -z'
'x-1/2, y, -z-1/2'
'-x-1/2, y-1/2, z'
'x, -y-1/2, z-1/2'

loop_
_atom_site_type_symbol
_atom_site_label
_atom_site_fract_x
_atom_site_fract_y
_atom_site_fract_z
_atom_site_U_iso_or_equiv
_atom_site_adp_type
_atom_site_calc_flag
_atom_site_refinement_flags
_atom_site_occupancy
N N1 0.12902(7) 0.27164(10) 0.17143(4) 0.0194(2) Uani d . 1
N N2 0.04073(7) -0.01939(10) 0.19142(4) 0.0194(2) Uani d . 1
C C1 0.01598(9) 0.29851(11) 0.15021(5) 0.0187(2) Uani d . 1
C C2 0.00104(9) 0.42146(12) 0.11285(5) 0.0222(2) Uani d . 1
H H2 0.0648 0.4824 0.1031 0.027 Uiso calc R 1
C C3 -0.10531(10) 0.45585(12) 0.08975(5) 0.0244(2) Uani d . 1
H H3 -0.1138 0.5389 0.0640 0.029 Uiso calc R 1
C C4 -0.19937(9) 0.36838(12) 0.10442(5) 0.0229(2) Uani d . 1
H H4 -0.2729 0.3929 0.0897 0.027 Uiso calc R 1
C C5 -0.18463(9) 0.24492(12) 0.14072(5) 0.0202(2) Uani d . 1
H H5 -0.2489 0.1848 0.1503 0.024 Uiso calc R 1
C C6 -0.07795(9) 0.20660(11) 0.16355(4) 0.0184(2) Uani d . 1
C C7 -0.06746(9) 0.06157(12) 0.19875(5) 0.0203(2) Uani d . 1
H H7A -0.0772 0.0857 0.2408 0.024 Uiso calc R 1
H H7B -0.1307 -0.0061 0.1874 0.024 Uiso calc R 1
C C8 0.07275(9) -0.04025(11) 0.13126(5) 0.0180(2) Uani d . 1
C C9 0.02315(9) -0.16067(12) 0.10144(5) 0.0218(2) Uani d . 1
H H9 -0.0295 -0.2238 0.1214 0.026 Uiso calc R 1
C C10 0.04935(10) -0.18974(13) 0.04328(5) 0.0252(2) Uani d . 1
H H10 0.0139 -0.2711 0.0235 0.030 Uiso calc R 1
C C11 0.12743(10) -0.09959(13) 0.01412(5) 0.0261(3) Uani d . 1
H H11 0.1471 -0.1200 -0.0255 0.031 Uiso calc R 1
C C12 0.17656(10) 0.02068(13) 0.04333(5) 0.0234(2) Uani d . 1
H H12 0.2298 0.0824 0.0232 0.028 Uiso calc R 1
C C13 0.14986(9) 0.05357(11) 0.10154(5) 0.0187(2) Uani d . 1
C C14 0.20158(9) 0.19445(12) 0.12853(5) 0.0207(2) Uani d . 1
H H14A 0.2742 0.1667 0.1479 0.025 Uiso calc R 1
H H14B 0.2200 0.2657 0.0966 0.025 Uiso calc R 1
C C15 0.13809(10) 0.20766(12) 0.23032(5) 0.0225(2) Uani d . 1
H H15A 0.0759 0.2483 0.2550 0.027 Uiso calc R 1
H H15B 0.2116 0.2388 0.2479 0.027 Uiso calc R 1
C C16 0.13116(9) 0.03597(12) 0.23015(5) 0.0221(2) Uani d . 1
H H16A 0.2053 -0.0057 0.2172 0.027 Uiso calc R 1
H H16B 0.1166 0.0001 0.2705 0.027 Uiso calc R 1

loop_
_atom_site_aniso_label
_atom_site_aniso_U_11
_atom_site_aniso_U_22
_atom_site_aniso_U_33
_atom_site_aniso_U_12
_atom_site_aniso_U_13
_atom_site_aniso_U_23
N1 0.0199(4) 0.0179(4) 0.0205(4) -0.0011(3) -0.0002(3) -0.0007(3)
N2 0.0207(4) 0.0183(4) 0.0192(4) -0.0001(3) 0.0008(3) 0.0009(3)
C1 0.0212(5) 0.0159(5) 0.0190(5) 0.0006(4) 0.0008(4) -0.0029(4)
C2 0.0248(5) 0.0167(5) 0.0251(5) -0.0013(4) 0.0030(4) 0.0003(4)
C3 0.0309(6) 0.0186(5) 0.0238(5) 0.0033(4) 0.0003(4) 0.0022(4)
C4 0.0224(5) 0.0240(5) 0.0222(5) 0.0048(4) -0.0012(4) -0.0032(4)
C5 0.0203(5) 0.0207(5) 0.0196(5) -0.0001(4) 0.0030(4) -0.0041(4)
C6 0.0216(5) 0.0162(5) 0.0175(5) 0.0010(4) 0.0030(4) -0.0032(4)
C7 0.0208(5) 0.0196(5) 0.0207(5) -0.0008(4) 0.0034(4) 0.0014(4)
C8 0.0176(5) 0.0159(5) 0.0206(5) 0.0032(4) -0.0004(4) 0.0016(4)
C9 0.0198(5) 0.0170(5) 0.0284(6) 0.0011(4) -0.0015(4) 0.0005(4)
C10 0.0282(6) 0.0202(5) 0.0270(6) 0.0033(4) -0.0059(4) -0.0045(4)
C11 0.0323(6) 0.0260(6) 0.0199(5) 0.0074(5) 0.0003(4) -0.0020(4)
C12 0.0243(5) 0.0227(5) 0.0231(5) 0.0034(4) 0.0036(4) 0.0029(4)
C13 0.0173(5) 0.0171(5) 0.0216(5) 0.0029(4) -0.0001(4) 0.0013(4)
C14 0.0180(5) 0.0197(5) 0.0244(5) -0.0014(4) 0.0024(4) 0.0006(4)
C15 0.0253(5) 0.0219(5) 0.0204(5) -0.0018(4) -0.0028(4) -0.0012(4)
C16 0.0245(5) 0.0217(5) 0.0202(5) -0.0002(4) -0.0026(4) 0.0022(4)

loop_
_atom_type_symbol
_atom_type_description
_atom_type_scat_dispersion_real
_atom_type_scat_dispersion_imag
_atom_type_scat_source
C C 0.0033 0.0016 'International Tables Vol C Tables 4.2.6.8 and 6.1.1.4'
H H 0.0000 0.0000 'International Tables Vol C Tables 4.2.6.8 and 6.1.1.4'
N N 0.0061 0.0033 'International Tables Vol C Tables 4.2.6.8 and 6.1.1.4'

loop_
_geom_angle_atom_site_label_1
_geom_angle_atom_site_label_2
_geom_angle_atom_site_label_3
_geom_angle
C1 N1 C15 116.32(9)
C1 N1 C14 112.87(8)
C15 N1 C14 112.85(9)
C8 N2 C16 115.58(8)
C8 N2 C7 113.47(8)
C16 N2 C7 112.97(8)
C2 C1 C6 119.35(10)
C2 C1 N1 116.96(9)
C6 C1 N1 123.66(9)
C3 C2 C1 121.13(10)
C3 C2 H2 119.4
C1 C2 H2 119.4
C2 C3 C4 119.78(10)
C2 C3 H3 120.1
C4 C3 H3 120.1
C5 C4 C3 119.28(10)
C5 C4 H4 120.4
C3 C4 H4 120.4
C4 C5 C6 121.86(10)
C4 C5 H5 119.1
C6 C5 H5 119.1
C5 C6 C1 118.54(10)
C5 C6 C7 118.38(9)
C1 C6 C7 122.97(9)
N2 C7 C6 115.16(8)
N2 C7 H7A 108.5
C6 C7 H7A 108.5
N2 C7 H7B 108.5
C6 C7 H7B 108.5
H7A C7 H7B 107.5
C9 C8 C13 119.27(10)
C9 C8 N2 117.18(9)
C13 C8 N2 123.56(9)
C10 C9 C8 121.17(10)
C10 C9 H9 119.4
C8 C9 H9 119.4
C9 C10 C11 119.81(10)
C9 C10 H10 120.1
C11 C10 H10 120.1
C12 C11 C10 119.34(11)
C12 C11 H11 120.3
C10 C11 H11 120.3
C11 C12 C13 121.78(10)
C11 C12 H12 119.1
C13 C12 H12 119.1
C12 C13 C8 118.60(10)
C12 C13 C14 117.94(9)
C8 C13 C14 123.39(9)
N1 C14 C13 115.16(8)
N1 C14 H14A 108.5
C13 C14 H14A 108.5
N1 C14 H14B 108.5
C13 C14 H14B 108.5
H14A C14 H14B 107.5
N1 C15 C16 112.49(9)
N1 C15 H15A 109.1
C16 C15 H15A 109.1
N1 C15 H15B 109.1
C16 C15 H15B 109.1
H15A C15 H15B 107.8
N2 C16 C15 112.08(9)
N2 C16 H16A 109.2
C15 C16 H16A 109.2
N2 C16 H16B 109.2
C15 C16 H16B 109.2
H16A C16 H16B 107.9

loop_
_geom_bond_atom_site_label_1
_geom_bond_atom_site_label_2
_geom_bond_distance
N1 C1 1.4305(14)
N1 C15 1.4639(14)
N1 C14 1.4679(13)
N2 C8 1.4358(14)
N2 C16 1.4654(14)
N2 C7 1.4680(14)
C1 C2 1.3991(15)
C1 C6 1.4051(15)
C2 C3 1.3873(16)
C2 H2 0.9500
C3 C4 1.3906(16)
C3 H3 0.9500
C4 C5 1.3877(16)
C4 H4 0.9500
C5 C6 1.3966(15)
C5 H5 0.9500
C6 C7 1.5262(15)
C7 H7A 0.9900
C7 H7B 0.9900
C8 C9 1.3970(15)
C8 C13 1.4053(15)
C9 C10 1.3873(16)
C9 H9 0.9500
C10 C11 1.3874(17)
C10 H10 0.9500
C11 C12 1.3870(17)
C11 H11 0.9500
C12 C13 1.3964(15)
C12 H12 0.9500
C13 C14 1.5236(15)
C14 H14A 0.9900
C14 H14B 0.9900
C15 C16 1.5315(15)
C15 H15A 0.9900
C15 H15B 0.9900
C16 H16A 0.9900
C16 H16B 0.9900

loop_
_geom_torsion_atom_site_label_1
_geom_torsion_atom_site_label_2
_geom_torsion_atom_site_label_3
_geom_torsion_atom_site_label_4
_geom_torsion
C15 N1 C1 C2 147.34(10)
C14 N1 C1 C2 -79.92(11)
C15 N1 C1 C6 -34.51(14)
C14 N1 C1 C6 98.24(12)
C6 C1 C2 C3 1.33(16)
N1 C1 C2 C3 179.57(10)
C1 C2 C3 C4 0.89(17)
C2 C3 C4 C5 -1.89(16)
C3 C4 C5 C6 0.67(16)
C4 C5 C6 C1 1.54(15)
C4 C5 C6 C7 -174.80(9)
C2 C1 C6 C5 -2.51(15)
N1 C1 C6 C5 179.38(9)
C2 C1 C6 C7 173.65(10)
N1 C1 C6 C7 -4.46(16)
C8 N2 C7 C6 -49.21(12)
C16 N2 C7 C6 84.85(11)
C5 C6 C7 N2 144.50(10)
C1 C6 C7 N2 -31.66(14)
C16 N2 C8 C9 144.83(9)
C7 N2 C8 C9 -82.36(11)
C16 N2 C8 C13 -35.45(14)
C7 N2 C8 C13 97.36(11)
C13 C8 C9 C10 0.49(16)
N2 C8 C9 C10 -179.77(10)
C8 C9 C10 C11 1.00(16)
C9 C10 C11 C12 -1.34(17)
C10 C11 C12 C13 0.20(17)
C11 C12 C13 C8 1.28(16)
C11 C12 C13 C14 -175.68(10)
C9 C8 C13 C12 -1.61(15)
N2 C8 C13 C12 178.68(9)
C9 C8 C13 C14 175.18(9)
N2 C8 C13 C14 -4.53(16)
C1 N1 C14 C13 -50.30(12)
C15 N1 C14 C13 84.12(11)
C12 C13 C14 N1 146.11(10)
C8 C13 C14 N1 -30.70(14)
C1 N1 C15 C16 86.36(11)
C14 N1 C15 C16 -46.39(12)
C8 N2 C16 C15 86.95(11)
C7 N2 C16 C15 -46.09(12)
N1 C15 C16 N2 -43.67(13)

loop_
_cod_related_entry_id
_cod_related_entry_database
_cod_related_entry_code
1 ChemSpider 21119197
